data_2213720
loop_
_publ_author_name
'Yang, Yu-Min'
'Zhu, Tao-Tao'
'Lu, Peng-Cheng'
'Liu, Chang-Hong'

_publ_section_title
;
 Hexakis(1<i>H</i>-imidazole-\k<i>N</i>^3^)copper(II) dichloride
 tetrahydrate
;
_journal_coeditor_code CF2104
_journal_issue 6
_journal_name_full 'Acta Crystallographica Section E'
_journal_page_first m1657
_journal_page_last m1658
_journal_paper_doi 10.1107/S1600536807022684
_journal_volume 63
_journal_year 2007
_chemical_formula_iupac '[Cu (C3 H4 N2)6] Cl2, 4H2 O'
_chemical_formula_moiety 'C18 H24 Cu N12 2+, 2(Cl -), 4 H2 O'
_chemical_formula_sum 'C18 H32 Cl2 Cu N12 O4'
_chemical_formula_weight 615.00
_chemical_name_systematic
;
Hexakis(1H-imidazole-\kN^3^)copper(II) dichloride tetrahydrate
;
_space_group_IT_number 2
_symmetry_cell_setting triclinic
_symmetry_space_group_name_Hall '-P 1'
_symmetry_space_group_name_H-M 'P -1'
_atom_sites_solution_hydrogens geom
_atom_sites_solution_primary direct
_atom_sites_solution_secondary difmap
_audit_creation_method SHELXL-97
_cell_angle_alpha 75.156(5)
_cell_angle_beta 83.105(6)
_cell_angle_gamma 61.848(5)
_cell_formula_units_Z 1
_cell_length_a 8.783(4)
_cell_length_b 9.064(4)
_cell_length_c 10.576(5)
_cell_measurement_reflns_used 718
_cell_measurement_temperature 298(2)
_cell_measurement_theta_max 26.11
_cell_measurement_theta_min 3.41
_cell_volume 717.6(6)
_computing_cell_refinement SMART
_computing_data_collection 'SMART (Siemens, 1996)'
_computing_data_reduction 'SAINT (Siemens, 1996)'
_computing_molecular_graphics 'SHELXTL (Sheldrick, 1997b)'
_computing_publication_material SHELXTL
_computing_structure_refinement 'SHELXL97 (Sheldrick, 1997a)'
_computing_structure_solution 'SHELXS97 (Sheldrick, 1997a)'
_diffrn_ambient_temperature 298(2)
_diffrn_measured_fraction_theta_full 0.983
_diffrn_measured_fraction_theta_max 0.983
_diffrn_measurement_device_type 'Bruker APEX area-detector'
_diffrn_measurement_method '\f and \w'
_diffrn_radiation_monochromator graphite
_diffrn_radiation_source 'fine-focus sealed tube'
_diffrn_radiation_type MoK\a
_diffrn_radiation_wavelength 0.71073
_diffrn_reflns_av_R_equivalents 0.0213
_diffrn_reflns_av_sigmaI/netI 0.0251
_diffrn_reflns_limit_h_max 9
_diffrn_reflns_limit_h_min -10
_diffrn_reflns_limit_k_max 6
_diffrn_reflns_limit_k_min -10
_diffrn_reflns_limit_l_max 12
_diffrn_reflns_limit_l_min -12
_diffrn_reflns_number 3756
_diffrn_reflns_theta_full 25.01
_diffrn_reflns_theta_max 25.01
_diffrn_reflns_theta_min 2.62
_exptl_absorpt_coefficient_mu 0.993
_exptl_absorpt_correction_T_max 0.8185
_exptl_absorpt_correction_T_min 0.6804
_exptl_absorpt_correction_type multi-scan
_exptl_absorpt_process_details '(SADABS; Sheldrick, 1996)'
_exptl_crystal_colour 'dark blue'
_exptl_crystal_density_diffrn 1.423
_exptl_crystal_density_method 'not measured'
_exptl_crystal_description prism
_exptl_crystal_F_000 319
_exptl_crystal_size_max 0.42
_exptl_crystal_size_mid 0.35
_exptl_crystal_size_min 0.21
_refine_diff_density_max 0.512
_refine_diff_density_min -0.869
_refine_ls_extinction_coef 0.049(6)
_refine_ls_extinction_expression Fc^*^=kFc[1+0.001xFc^2^\l^3^/sin(2\q)]^-1/4^
_refine_ls_extinction_method SHELXL97
_refine_ls_goodness_of_fit_ref 1.061
_refine_ls_hydrogen_treatment constr
_refine_ls_matrix_type full
_refine_ls_number_parameters 170
_refine_ls_number_reflns 2498
_refine_ls_number_restraints 48
_refine_ls_restrained_S_all 1.053
_refine_ls_R_factor_all 0.0560
_refine_ls_R_factor_gt 0.0498
_refine_ls_shift/su_max 0.005
_refine_ls_shift/su_mean 0.001
_refine_ls_structure_factor_coef Fsqd
_refine_ls_weighting_details 'calc w=1/[\s^2^(Fo^2^)+(0.0908P)^2^+0.8952P] where P=(Fo^2^+2Fc^2^)/3'
_refine_ls_weighting_scheme calc
_refine_ls_wR_factor_gt 0.1434
_refine_ls_wR_factor_ref 0.1504
_reflns_number_gt 2190
_reflns_number_total 2498
_reflns_threshold_expression I>2sigma(I)
_cod_data_source_file cf2104.cif
_cod_data_source_block I
_cod_original_cell_volume 717.6(5)
_cod_database_code 2213720
_cod_database_fobs_code 2213720

loop_
_symmetry_equiv_pos_as_xyz
'x, y, z'
'-x, -y, -z'

loop_
_atom_site_type_symbol
_atom_site_label
_atom_site_fract_x
_atom_site_fract_y
_atom_site_fract_z
_atom_site_U_iso_or_equiv
_atom_site_adp_type
_atom_site_calc_flag
_atom_site_refinement_flags
_atom_site_occupancy
Cu Cu1 0.0000 0.0000 0.0000 0.0332(2) Uani d SU 1
Cl Cl1 0.69768(12) 0.79338(11) 0.50423(8) 0.0418(3) Uani d . 1
O O1 0.0404(4) 0.8257(5) 0.5269(4) 0.0714(10) Uani d D 1
O O2 0.6643(5) 0.4581(5) 0.5131(5) 0.0899(13) Uani d D 1
N N1 -0.1959(3) 0.1465(4) 0.1260(3) 0.0319(6) Uani d U 1
N N2 -0.3870(4) 0.2053(5) 0.2829(3) 0.0519(9) Uani d U 1
H H2A -0.4461 0.1902 0.3514 0.062 Uiso calc R 1
N N3 -0.0032(4) 0.2346(3) -0.1173(3) 0.0332(6) Uani d U 1
N N4 -0.0732(5) 0.4703(4) -0.2703(3) 0.0504(8) Uani d U 1
H H4A -0.1235 0.5506 -0.3377 0.061 Uiso calc R 1
N N5 0.2019(4) -0.0357(4) 0.1215(3) 0.0332(6) Uani d U 1
N N6 0.3312(5) -0.0241(5) 0.2801(3) 0.0539(9) Uani d U 1
H H6A 0.3452 0.0026 0.3487 0.065 Uiso calc R 1
C C1 -0.2612(5) 0.0824(5) 0.2301(3) 0.0410(8) Uani d U 1
H H1A -0.2245 -0.0346 0.2633 0.049 Uiso calc R 1
C C2 -0.4041(6) 0.3573(6) 0.2089(5) 0.0577(11) Uani d U 1
H H2B -0.4817 0.4658 0.2219 0.069 Uiso calc R 1
C C3 -0.2864(5) 0.3210(5) 0.1122(4) 0.0448(9) Uani d U 1
H H3 -0.2693 0.4021 0.0463 0.054 Uiso calc R 1
C C4 -0.0987(5) 0.3335(5) -0.2216(4) 0.0414(8) Uani d U 1
H H4B -0.1750 0.3103 -0.2569 0.050 Uiso calc R 1
C C5 0.0465(7) 0.4602(6) -0.1943(5) 0.0612(12) Uani d U 1
H H5 0.0907 0.5378 -0.2052 0.073 Uiso calc R 1
C C6 0.0887(6) 0.3155(5) -0.0997(4) 0.0471(9) Uani d U 1
H H6B 0.1678 0.2764 -0.0329 0.057 Uiso calc R 1
C C7 0.1798(5) 0.0280(5) 0.2244(3) 0.0421(8) Uani d U 1
H H7 0.0730 0.0999 0.2547 0.051 Uiso calc R 1
C C8 0.4565(6) -0.1244(7) 0.2111(5) 0.0621(12) Uani d U 1
H H8 0.5745 -0.1782 0.2276 0.075 Uiso calc R 1
C C9 0.3774(5) -0.1326(5) 0.1113(4) 0.0483(10) Uani d U 1
H H9 0.4332 -0.1937 0.0471 0.058 Uiso calc R 1
H H2C 0.7583 0.3668 0.5013 0.058 Uiso d RD 1
H H2D 0.6872 0.5439 0.5168 0.058 Uiso d RD 1
H H1B -0.0523 0.8161 0.5077 0.058 Uiso d RD 1
H H1C 0.0580 0.8951 0.4535 0.058 Uiso d RD 1

loop_
_atom_site_aniso_label
_atom_site_aniso_U_11
_atom_site_aniso_U_22
_atom_site_aniso_U_33
_atom_site_aniso_U_12
_atom_site_aniso_U_13
_atom_site_aniso_U_23
Cu1 0.0342(4) 0.0354(4) 0.0281(4) -0.0153(3) -0.0008(2) -0.0049(2)
Cl1 0.0435(5) 0.0408(5) 0.0364(5) -0.0184(4) -0.0006(4) -0.0030(4)
O1 0.060(2) 0.078(2) 0.089(3) -0.0377(18) 0.0101(18) -0.032(2)
O2 0.066(2) 0.060(2) 0.149(4) -0.0246(18) -0.017(2) -0.032(2)
N1 0.0310(14) 0.0371(15) 0.0268(14) -0.0147(12) 0.0018(11) -0.0087(11)
N2 0.0462(19) 0.070(2) 0.0433(19) -0.0285(18) 0.0206(15) -0.0249(17)
N3 0.0340(14) 0.0312(14) 0.0311(15) -0.0142(12) 0.0022(11) -0.0044(11)
N4 0.056(2) 0.0385(17) 0.0444(19) -0.0190(16) -0.0075(15) 0.0091(14)
N5 0.0336(14) 0.0370(15) 0.0293(14) -0.0173(12) -0.0038(11) -0.0043(12)
N6 0.063(2) 0.078(3) 0.0386(18) -0.042(2) -0.0065(16) -0.0184(17)
C1 0.044(2) 0.049(2) 0.0308(18) -0.0229(17) 0.0067(15) -0.0102(16)
C2 0.049(2) 0.051(2) 0.062(3) -0.011(2) 0.014(2) -0.025(2)
C3 0.048(2) 0.0379(19) 0.041(2) -0.0154(17) 0.0072(17) -0.0102(16)
C4 0.042(2) 0.0377(19) 0.0373(19) -0.0174(16) -0.0045(15) 0.0026(15)
C5 0.081(3) 0.047(2) 0.063(3) -0.040(2) -0.008(2) 0.002(2)
C6 0.057(2) 0.044(2) 0.044(2) -0.0297(19) -0.0087(18) 0.0009(17)
C7 0.048(2) 0.049(2) 0.0325(19) -0.0238(18) -0.0025(15) -0.0122(16)
C8 0.043(2) 0.092(4) 0.058(3) -0.032(2) -0.010(2) -0.020(3)
C9 0.0352(19) 0.062(3) 0.046(2) -0.0175(18) -0.0042(16) -0.0167(19)

loop_
_atom_type_symbol
_atom_type_description
_atom_type_scat_dispersion_real
_atom_type_scat_dispersion_imag
_atom_type_scat_source
C C 0.0033 0.0016 'International Tables Vol C Tables 4.2.6.8 and 6.1.1.4'
H H 0.0000 0.0000 'International Tables Vol C Tables 4.2.6.8 and 6.1.1.4'
N N 0.0061 0.0033 'International Tables Vol C Tables 4.2.6.8 and 6.1.1.4'
O O 0.0106 0.0060 'International Tables Vol C Tables 4.2.6.8 and 6.1.1.4'
Cu Cu 0.3201 1.2651 'International Tables Vol C Tables 4.2.6.8 and 6.1.1.4'
Cl Cl 0.1484 0.1585 'International Tables Vol C Tables 4.2.6.8 and 6.1.1.4'

loop_
_geom_angle_atom_site_label_1
_geom_angle_atom_site_label_2
_geom_angle_atom_site_label_3
_geom_angle_site_symmetry_1
_geom_angle_site_symmetry_3
_geom_angle
N3 Cu1 N3 2 . 180
N3 Cu1 N5 2 . 89.82(11)
N3 Cu1 N5 . . 90.18(11)
N3 Cu1 N5 2 2 90.18(11)
N3 Cu1 N5 . 2 89.82(11)
N5 Cu1 N5 . 2 180
N3 Cu1 N1 2 . 90.37(11)
N3 Cu1 N1 . . 89.63(11)
N5 Cu1 N1 . . 90.61(11)
N5 Cu1 N1 2 . 89.39(11)
N3 Cu1 N1 2 2 89.63(11)
N3 Cu1 N1 . 2 90.37(11)
N5 Cu1 N1 . 2 89.39(11)
N5 Cu1 N1 2 2 90.61(11)
N1 Cu1 N1 . 2 180
H1B O1 H1C . . 104.9
H2C O2 H2D . . 111.6
C1 N1 C3 . . 104.9(3)
C1 N1 Cu1 . . 125.6(3)
C3 N1 Cu1 . . 129.4(2)
C1 N2 C2 . . 107.3(3)
C1 N2 H2A . . 126.4
C2 N2 H2A . . 126.4
C4 N3 C6 . . 104.9(3)
C4 N3 Cu1 . . 126.5(3)
C6 N3 Cu1 . . 128.6(2)
C4 N4 C5 . . 107.4(3)
C4 N4 H4A . . 126.3
C5 N4 H4A . . 126.3
C7 N5 C9 . . 105.5(3)
C7 N5 Cu1 . . 126.3(2)
C9 N5 Cu1 . . 128.2(2)
C8 N6 C7 . . 108.4(3)
C8 N6 H6A . . 125.8
C7 N6 H6A . . 125.8
N1 C1 N2 . . 111.8(4)
N1 C1 H1A . . 124.1
N2 C1 H1A . . 124.1
N2 C2 C3 . . 106.4(4)
N2 C2 H2B . . 126.8
C3 C2 H2B . . 126.8
C2 C3 N1 . . 109.6(4)
C2 C3 H3 . . 125.2
N1 C3 H3 . . 125.2
N3 C4 N4 . . 111.8(3)
N3 C4 H4B . . 124.1
N4 C4 H4B . . 124.1
C6 C5 N4 . . 106.4(4)
C6 C5 H5 . . 126.8
N4 C5 H5 . . 126.8
C5 C6 N3 . . 109.4(4)
C5 C6 H6B . . 125.3
N3 C6 H6B . . 125.3
N5 C7 N6 . . 111.0(3)
N5 C7 H7 . . 124.5
N6 C7 H7 . . 124.5
N6 C8 C9 . . 106.4(4)
N6 C8 H8 . . 126.8
C9 C8 H8 . . 126.8
C8 C9 N5 . . 108.8(4)
C8 C9 H9 . . 125.6
N5 C9 H9 . . 125.6

loop_
_geom_bond_atom_site_label_1
_geom_bond_atom_site_label_2
_geom_bond_site_symmetry_2
_geom_bond_distance
Cu1 N3 2 2.159(3)
Cu1 N3 . 2.159(3)
Cu1 N5 . 2.167(3)
Cu1 N5 2 2.167(3)
Cu1 N1 . 2.168(3)
Cu1 N1 2 2.168(3)
O1 H1B . 0.9101
O1 H1C . 0.9139
O2 H2C . 0.8751
O2 H2D . 0.9011
N1 C1 . 1.309(5)
N1 C3 . 1.371(5)
N2 C1 . 1.335(5)
N2 C2 . 1.347(6)
N2 H2A . 0.860
N3 C4 . 1.315(5)
N3 C6 . 1.375(5)
N4 C4 . 1.327(5)
N4 C5 . 1.354(6)
N4 H4A . 0.860
N5 C7 . 1.312(5)
N5 C9 . 1.375(5)
N6 C8 . 1.331(6)
N6 C7 . 1.338(5)
N6 H6A . 0.860
C1 H1A . 0.930
C2 C3 . 1.349(6)
C2 H2B . 0.930
C3 H3 . 0.930
C4 H4B . 0.930
C5 C6 . 1.348(6)
C5 H5 . 0.930
C6 H6B . 0.930
C7 H7 . 0.930
C8 C9 . 1.367(6)
C8 H8 . 0.930
C9 H9 . 0.930

loop_
_geom_hbond_atom_site_label_D
_geom_hbond_atom_site_label_H
_geom_hbond_atom_site_label_A
_geom_hbond_site_symmetry_A
_geom_hbond_distance_DH
_geom_hbond_distance_HA
_geom_hbond_distance_DA
_geom_hbond_angle_DHA
O2 H2D Cl1 . 0.90 2.28 3.165(4) 169
O2 H2C O1 2_666 0.88 1.87 2.743(5) 179
O1 H1C O1 2_576 0.91 2.31 2.805(7) 113
O1 H1B Cl1 1_455 0.91 2.31 3.201(4) 168
N6 H6A Cl1 2_666 0.86 2.58 3.383(4) 156
N4 H4A Cl1 1_454 0.86 2.36 3.214(3) 170
N2 H2A Cl1 2_566 0.86 2.50 3.320(4) 161

loop_
_geom_torsion_atom_site_label_1
_geom_torsion_atom_site_label_2
_geom_torsion_atom_site_label_3
_geom_torsion_atom_site_label_4
_geom_torsion_site_symmetry_1
_geom_torsion
N3 Cu1 N1 C1 2 1.5(3)
N3 Cu1 N1 C1 . -178.5(3)
N5 Cu1 N1 C1 . -88.3(3)
N5 Cu1 N1 C1 2 91.7(3)
N1 Cu1 N1 C1 2 119.8(3)
N3 Cu1 N1 C3 2 -173.6(3)
N3 Cu1 N1 C3 . 6.4(3)
N5 Cu1 N1 C3 . 96.6(3)
N5 Cu1 N1 C3 2 -83.4(3)
N1 Cu1 N1 C3 2 -55.2(3)
N3 Cu1 N3 C4 2 6E1(10)
N5 Cu1 N3 C4 . 177.5(3)
N5 Cu1 N3 C4 2 -2.5(3)
N1 Cu1 N3 C4 . -91.9(3)
N1 Cu1 N3 C4 2 88.1(3)
N3 Cu1 N3 C6 2 -13E1(10)
N5 Cu1 N3 C6 . -4.0(3)
N5 Cu1 N3 C6 2 176.0(3)
N1 Cu1 N3 C6 . 86.7(3)
N1 Cu1 N3 C6 2 -93.3(3)
N3 Cu1 N5 C7 2 -93.0(3)
N3 Cu1 N5 C7 . 87.0(3)
N5 Cu1 N5 C7 2 131(8)
N1 Cu1 N5 C7 . -2.6(3)
N1 Cu1 N5 C7 2 177.4(3)
N3 Cu1 N5 C9 2 84.5(3)
N3 Cu1 N5 C9 . -95.5(3)
N5 Cu1 N5 C9 2 -51(8)
N1 Cu1 N5 C9 . 174.9(3)
N1 Cu1 N5 C9 2 -5.1(3)
C3 N1 C1 N2 . -0.1(4)
Cu1 N1 C1 N2 . -176.1(2)
C2 N2 C1 N1 . 0.0(5)
C1 N2 C2 C3 . 0.0(5)
N2 C2 C3 N1 . 0.0(5)
C1 N1 C3 C2 . 0.1(5)
Cu1 N1 C3 C2 . 175.9(3)
C6 N3 C4 N4 . 0.0(4)
Cu1 N3 C4 N4 . 178.8(2)
C5 N4 C4 N3 . 0.4(5)
C4 N4 C5 C6 . -0.6(5)
N4 C5 C6 N3 . 0.5(5)
C4 N3 C6 C5 . -0.3(5)
Cu1 N3 C6 C5 . -179.1(3)
C9 N5 C7 N6 . -0.4(4)
Cu1 N5 C7 N6 . 177.6(2)
C8 N6 C7 N5 . 0.3(5)
C7 N6 C8 C9 . -0.1(5)
N6 C8 C9 N5 . -0.2(5)
C7 N5 C9 C8 . 0.3(5)
Cu1 N5 C9 C8 . -177.6(3)
